data_4505514
loop_
_publ_author_name
'Park, Sunhong'
'Lindoy, Leonard F.'
'Lee, Shim Sung'

_publ_section_title
;
 Assembly of Silver(I) Complexes of Isomeric NS2-Macrocycles Displaying
 Cyclic Oligomer, Helix, and Zigzag Structures
;
_journal_issue 3
_journal_name_full 'Crystal Growth &amp; Design'
_journal_page_first 1320
_journal_paper_doi 10.1021/cg201374g
_journal_volume 12
_journal_year 2012
_chemical_formula_sum 'C36 H51 Ag3 Cl3 N3 O12 S6'
_chemical_formula_weight 1340.12
_chemical_name_systematic
; 
 ? 
;
_space_group_IT_number 14
_symmetry_cell_setting monoclinic
_symmetry_space_group_name_Hall '-P 2yn'
_symmetry_space_group_name_H-M 'P 1 21/n 1'
_atom_sites_solution_hydrogens geom
_atom_sites_solution_primary direct
_atom_sites_solution_secondary difmap
_audit_creation_method SHELXTL
_cell_angle_alpha 90.00
_cell_angle_beta 91.6650(10)
_cell_angle_gamma 90.00
_cell_formula_units_Z 4
_cell_length_a 10.3356(4)
_cell_length_b 14.5288(6)
_cell_length_c 31.3260(12)
_cell_measurement_reflns_used 5685
_cell_measurement_temperature 173(2)
_cell_measurement_theta_max 28.04
_cell_measurement_theta_min 2.40
_cell_volume 4702.0(3)
_computing_cell_refinement 'Bruker SMART'
_computing_data_collection 'Bruker SMART'
_computing_data_reduction 'Bruker SAINT'
_computing_molecular_graphics 'Bruker SHELXTL'
_computing_publication_material 'Bruker SHELXTL'
_computing_structure_refinement 'Bruker SHELXTL'
_computing_structure_solution 'Bruker SHELXTL'
_diffrn_ambient_temperature 173(2)
_diffrn_measured_fraction_theta_full 0.997
_diffrn_measured_fraction_theta_max 0.997
_diffrn_measurement_device_type 'CCD area detector'
_diffrn_measurement_method 'phi and omega scans'
_diffrn_radiation_monochromator graphite
_diffrn_radiation_source 'fine-focus sealed tube'
_diffrn_radiation_type MoK\a
_diffrn_radiation_wavelength 0.71073
_diffrn_reflns_av_R_equivalents 0.0528
_diffrn_reflns_av_sigmaI/netI 0.0490
_diffrn_reflns_limit_h_max 13
_diffrn_reflns_limit_h_min -13
_diffrn_reflns_limit_k_max 18
_diffrn_reflns_limit_k_min -16
_diffrn_reflns_limit_l_max 39
_diffrn_reflns_limit_l_min -36
_diffrn_reflns_number 28513
_diffrn_reflns_theta_full 27.00
_diffrn_reflns_theta_max 27.00
_diffrn_reflns_theta_min 1.55
_exptl_absorpt_coefficient_mu 1.735
_exptl_absorpt_correction_type none
_exptl_crystal_colour colorless
_exptl_crystal_density_diffrn 1.893
_exptl_crystal_density_method 'not measured'
_exptl_crystal_description block
_exptl_crystal_F_000 2688
_exptl_crystal_size_max 0.20
_exptl_crystal_size_mid 0.20
_exptl_crystal_size_min 0.10
_refine_diff_density_max 1.173
_refine_diff_density_min -0.672
_refine_diff_density_rms 0.118
_refine_ls_extinction_method none
_refine_ls_goodness_of_fit_ref 1.075
_refine_ls_hydrogen_treatment constr
_refine_ls_matrix_type full
_refine_ls_number_parameters 568
_refine_ls_number_reflns 10233
_refine_ls_number_restraints 0
_refine_ls_restrained_S_all 1.075
_refine_ls_R_factor_all 0.0571
_refine_ls_R_factor_gt 0.0375
_refine_ls_shift/su_max 0.001
_refine_ls_shift/su_mean 0.000
_refine_ls_structure_factor_coef Fsqd
_refine_ls_weighting_details 'calc w=1/[\s^2^(Fo^2^)+(0.0528P)^2^+2.5527P] where P=(Fo^2^+2Fc^2^)/3'
_refine_ls_weighting_scheme calc
_refine_ls_wR_factor_gt 0.0937
_refine_ls_wR_factor_ref 0.1076
_reflns_number_gt 7744
_reflns_number_total 10233
_reflns_threshold_expression >2sigma(I)
_cod_data_source_file cg201374g_si_002.cif
_cod_data_source_block 5
_cod_depositor_comments
;
The following automatic conversions were performed:

'_symmetry_cell_setting' value 'Monoclinic' changed to 'monoclinic'
according to /home/saulius/struct/CIF-dictionaries/cif_core.dic
dictionary named 'cif_core.dic' version 2.4.1 from 2010-06-29.

Automatic conversion script
Id: cif_fix_values 1715 2011-07-08 13:25:40Z adriana 
;
_cod_original_sg_symbol_H-M P2(1)/n
_cod_database_code 4505514

loop_
_symmetry_equiv_pos_as_xyz
'x, y, z'
'-x+1/2, y+1/2, -z+1/2'
'-x, -y, -z'
'x-1/2, -y-1/2, z-1/2'

loop_
_atom_site_label
_atom_site_type_symbol
_atom_site_fract_x
_atom_site_fract_y
_atom_site_fract_z
_atom_site_U_iso_or_equiv
_atom_site_adp_type
_atom_site_occupancy
_atom_site_symmetry_multiplicity
_atom_site_calc_flag
_atom_site_refinement_flags
Ag1 Ag 0.21414(3) 0.23131(3) 0.182926(11) 0.03645(10) Uani 1 1 d .
Ag2 Ag -0.29907(3) 0.09036(2) 0.057291(11) 0.03207(9) Uani 1 1 d .
Ag3 Ag -0.38992(3) -0.33275(2) 0.127501(12) 0.03654(10) Uani 1 1 d .
Cl1 Cl 0.78729(12) 0.07639(10) 0.22331(4) 0.0488(3) Uani 1 1 d .
Cl2 Cl 0.31626(10) 0.50963(7) 0.08620(3) 0.0310(2) Uani 1 1 d .
Cl3 Cl -0.64989(11) 0.03365(8) 0.08670(4) 0.0405(3) Uani 1 1 d .
O1 O 0.7389(6) 0.0269(6) 0.25662(18) 0.142(3) Uani 1 1 d .
O2 O 0.7000(3) 0.0767(3) 0.18750(12) 0.0585(10) Uani 1 1 d .
O3 O 0.9115(3) 0.0454(3) 0.21112(12) 0.0598(11) Uani 1 1 d .
O4 O 0.8048(4) 0.1720(4) 0.23705(16) 0.0894(17) Uani 1 1 d .
O5 O 0.3635(4) 0.4200(2) 0.09625(14) 0.0616(11) Uani 1 1 d .
O6 O 0.1845(4) 0.5050(3) 0.07307(15) 0.0689(12) Uani 1 1 d .
O7 O 0.3844(5) 0.5482(4) 0.05230(19) 0.109(2) Uani 1 1 d .
O8 O 0.3267(6) 0.5670(3) 0.12176(16) 0.104(2) Uani 1 1 d .
O9 O -0.6468(6) 0.0886(4) 0.04899(16) 0.0942(17) Uani 1 1 d .
O10 O -0.7691(4) -0.0122(3) 0.08469(15) 0.0768(13) Uani 1 1 d .
O11 O -0.5513(6) -0.0314(5) 0.0886(2) 0.137(3) Uani 1 1 d .
O12 O -0.6448(5) 0.0910(3) 0.12364(14) 0.0716(12) Uani 1 1 d .
S1 S 0.45476(10) 0.29744(7) 0.18547(3) 0.0281(2) Uani 1 1 d .
S2 S 0.06139(10) 0.24294(8) 0.33432(4) 0.0316(2) Uani 1 1 d .
S3 S -0.41443(10) 0.19844(8) 0.00253(3) 0.0286(2) Uani 1 1 d .
S4 S 0.05700(10) 0.28460(7) 0.13000(3) 0.0298(2) Uani 1 1 d .
S5 S -0.17566(10) -0.05233(7) 0.06162(3) 0.0256(2) Uani 1 1 d .
S6 S -0.23601(12) -0.47101(7) 0.11906(4) 0.0375(3) Uani 1 1 d .
N1 N 0.2851(3) 0.1458(2) 0.23848(10) 0.0240(7) Uani 1 1 d .
H1 H 0.2527 0.0852 0.2341 0.029 Uiso 1 1 calc R
N2 N -0.3193(3) 0.2133(2) 0.10289(11) 0.0246(7) Uani 1 1 d .
H2 H -0.3468 0.1895 0.1294 0.030 Uiso 1 1 calc R
N3 N -0.3417(3) -0.3076(2) 0.05655(11) 0.0252(7) Uani 1 1 d .
H3 H -0.4213 -0.2929 0.0422 0.030 Uiso 1 1 calc R
C1 C 0.1998(4) 0.4205(3) 0.21593(14) 0.0276(9) Uani 1 1 d .
H1B H 0.1849 0.4293 0.1861 0.033 Uiso 1 1 calc R
C2 C 0.0963(4) 0.4036(3) 0.24236(15) 0.0309(10) Uani 1 1 d .
H2B H 0.0113 0.3987 0.2302 0.037 Uiso 1 1 calc R
C3 C 0.1151(4) 0.3939(3) 0.28606(14) 0.0288(9) Uani 1 1 d .
C4 C 0.2378(4) 0.4103(3) 0.30368(14) 0.0274(9) Uani 1 1 d .
H4B H 0.2504 0.4118 0.3338 0.033 Uiso 1 1 calc R
C5 C 0.3417(4) 0.4244(3) 0.27772(13) 0.0259(9) Uani 1 1 d .
H5B H 0.4254 0.4343 0.2902 0.031 Uiso 1 1 calc R
C6 C 0.3252(4) 0.4243(3) 0.23342(13) 0.0237(8) Uani 1 1 d .
C7 C 0.4387(4) 0.4164(3) 0.20463(14) 0.0286(9) Uani 1 1 d .
H7B H 0.5189 0.4349 0.2204 0.034 Uiso 1 1 calc R
H7C H 0.4263 0.4584 0.1800 0.034 Uiso 1 1 calc R
C8 C 0.4930(4) 0.2353(3) 0.23486(13) 0.0263(9) Uani 1 1 d .
H8B H 0.5880 0.2277 0.2380 0.032 Uiso 1 1 calc R
H8C H 0.4638 0.2720 0.2594 0.032 Uiso 1 1 calc R
C9 C 0.4286(4) 0.1409(3) 0.23565(13) 0.0267(9) Uani 1 1 d .
H9B H 0.4505 0.1070 0.2094 0.032 Uiso 1 1 calc R
H9C H 0.4642 0.1058 0.2604 0.032 Uiso 1 1 calc R
C10 C 0.2467(4) 0.1751(3) 0.28176(13) 0.0255(8) Uani 1 1 d .
H10B H 0.2845 0.2363 0.2882 0.031 Uiso 1 1 calc R
H10C H 0.2824 0.1311 0.3032 0.031 Uiso 1 1 calc R
C11 C 0.0998(4) 0.1801(3) 0.28571(14) 0.0289(9) Uani 1 1 d .
H11B H 0.0633 0.1172 0.2869 0.035 Uiso 1 1 calc R
H11C H 0.0609 0.2119 0.2605 0.035 Uiso 1 1 calc R
C12 C 0.0102(4) 0.3554(3) 0.31320(16) 0.0376(11) Uani 1 1 d .
H12B H -0.0709 0.3486 0.2959 0.045 Uiso 1 1 calc R
H12C H -0.0065 0.3980 0.3371 0.045 Uiso 1 1 calc R
C13 C -0.0956(4) 0.1590(3) -0.00061(12) 0.0261(9) Uani 1 1 d .
H13A H -0.1218 0.1004 -0.0112 0.031 Uiso 1 1 calc R
C14 C 0.0074(4) 0.1652(3) 0.02840(13) 0.0268(9) Uani 1 1 d .
H14A H 0.0501 0.1110 0.0382 0.032 Uiso 1 1 calc R
C15 C 0.0484(4) 0.2506(3) 0.04311(13) 0.0275(9) Uani 1 1 d .
C16 C -0.0068(4) 0.3298(3) 0.02573(13) 0.0272(9) Uani 1 1 d .
H16A H 0.0264 0.3885 0.0336 0.033 Uiso 1 1 calc R
C17 C -0.1102(4) 0.3231(3) -0.00312(13) 0.0273(9) Uani 1 1 d .
H17A H -0.1469 0.3773 -0.0153 0.033 Uiso 1 1 calc R
C18 C -0.1611(4) 0.2372(3) -0.01443(12) 0.0253(8) Uani 1 1 d .
C19 C -0.2913(4) 0.2291(3) -0.03635(13) 0.0300(9) Uani 1 1 d .
H19A H -0.2884 0.1812 -0.0588 0.036 Uiso 1 1 calc R
H19B H -0.3145 0.2883 -0.0502 0.036 Uiso 1 1 calc R
C20 C -0.4104(4) 0.2986(3) 0.03844(13) 0.0295(9) Uani 1 1 d .
H20A H -0.3269 0.3311 0.0357 0.035 Uiso 1 1 calc R
H20B H -0.4806 0.3417 0.0298 0.035 Uiso 1 1 calc R
C21 C -0.4268(4) 0.2706(3) 0.08502(13) 0.0286(9) Uani 1 1 d .
H21A H -0.4340 0.3269 0.1026 0.034 Uiso 1 1 calc R
H21B H -0.5088 0.2359 0.0872 0.034 Uiso 1 1 calc R
C22 C -0.2023(4) 0.2694(3) 0.11207(14) 0.0291(9) Uani 1 1 d .
H22A H -0.2222 0.3160 0.1340 0.035 Uiso 1 1 calc R
H22B H -0.1788 0.3026 0.0858 0.035 Uiso 1 1 calc R
C23 C -0.0875(4) 0.2126(3) 0.12770(14) 0.0281(9) Uani 1 1 d .
H23A H -0.0744 0.1602 0.1081 0.034 Uiso 1 1 calc R
H23B H -0.1042 0.1876 0.1564 0.034 Uiso 1 1 calc R
C24 C 0.1420(4) 0.2563(3) 0.08071(14) 0.0333(10) Uani 1 1 d .
H24A H 0.2077 0.3041 0.0753 0.040 Uiso 1 1 calc R
H24B H 0.1872 0.1967 0.0844 0.040 Uiso 1 1 calc R
C25 C 0.0247(4) -0.2029(3) 0.11493(13) 0.0277(9) Uani 1 1 d .
H25A H 0.0905 -0.1772 0.0980 0.033 Uiso 1 1 calc R
C26 C 0.0243(4) -0.2966(3) 0.12311(13) 0.0292(9) Uani 1 1 d .
H26A H 0.0890 -0.3347 0.1114 0.035 Uiso 1 1 calc R
C27 C -0.0701(4) -0.3357(3) 0.14838(13) 0.0298(9) Uani 1 1 d .
C28 C -0.1541(4) -0.2763(3) 0.16948(13) 0.0290(9) Uani 1 1 d .
H28A H -0.2113 -0.3003 0.1899 0.035 Uiso 1 1 calc R
C29 C -0.1540(4) -0.1827(3) 0.16064(13) 0.0270(9) Uani 1 1 d .
H29A H -0.2120 -0.1432 0.1749 0.032 Uiso 1 1 calc R
C30 C -0.0699(4) -0.1460(3) 0.13118(12) 0.0236(8) Uani 1 1 d .
C31 C -0.0918(4) -0.0507(3) 0.11439(13) 0.0299(9) Uani 1 1 d .
H31A H -0.0075 -0.0190 0.1120 0.036 Uiso 1 1 calc R
H31B H -0.1444 -0.0155 0.1347 0.036 Uiso 1 1 calc R
C32 C -0.2974(4) -0.1418(3) 0.06609(13) 0.0261(9) Uani 1 1 d .
H32A H -0.3170 -0.1510 0.0965 0.031 Uiso 1 1 calc R
H32B H -0.3781 -0.1222 0.0509 0.031 Uiso 1 1 calc R
C33 C -0.2515(4) -0.2321(3) 0.04735(13) 0.0263(9) Uani 1 1 d .
H33A H -0.2443 -0.2255 0.0161 0.032 Uiso 1 1 calc R
H33B H -0.1646 -0.2471 0.0595 0.032 Uiso 1 1 calc R
C34 C -0.2994(4) -0.3971(3) 0.03895(15) 0.0320(10) Uani 1 1 d .
H34A H -0.2711 -0.3877 0.0094 0.038 Uiso 1 1 calc R
H34B H -0.3740 -0.4399 0.0379 0.038 Uiso 1 1 calc R
C35 C -0.1896(4) -0.4407(3) 0.06507(14) 0.0319(10) Uani 1 1 d .
H35A H -0.1158 -0.3973 0.0668 0.038 Uiso 1 1 calc R
H35B H -0.1604 -0.4969 0.0503 0.038 Uiso 1 1 calc R
C36 C -0.0900(5) -0.4371(3) 0.15071(15) 0.0400(11) Uani 1 1 d .
H36A H -0.0997 -0.4557 0.1809 0.048 Uiso 1 1 calc R
H36B H -0.0134 -0.4691 0.1396 0.048 Uiso 1 1 calc R

loop_
_atom_site_aniso_label
_atom_site_aniso_U_11
_atom_site_aniso_U_22
_atom_site_aniso_U_33
_atom_site_aniso_U_23
_atom_site_aniso_U_13
_atom_site_aniso_U_12
Ag1 0.03640(19) 0.0421(2) 0.03012(19) 0.00136(15) -0.01230(14) 0.00054(15)
Ag2 0.03600(18) 0.02321(17) 0.0368(2) 0.00061(13) -0.00183(14) 0.00386(13)
Ag3 0.03449(18) 0.03489(19) 0.0412(2) -0.00395(15) 0.01770(15) 0.00151(14)
Cl1 0.0415(6) 0.0756(9) 0.0298(6) 0.0010(6) 0.0090(5) 0.0245(6)
Cl2 0.0325(5) 0.0249(5) 0.0355(6) -0.0014(4) -0.0009(4) 0.0030(4)
Cl3 0.0326(5) 0.0361(6) 0.0534(7) -0.0029(5) 0.0090(5) -0.0002(5)
O1 0.122(5) 0.224(8) 0.083(4) 0.091(5) 0.034(4) 0.033(5)
O2 0.0386(19) 0.088(3) 0.049(2) -0.003(2) -0.0021(17) 0.012(2)
O3 0.046(2) 0.084(3) 0.050(2) -0.012(2) 0.0009(17) 0.041(2)
O4 0.059(3) 0.109(4) 0.099(4) -0.059(3) -0.009(3) 0.035(3)
O5 0.059(2) 0.035(2) 0.090(3) -0.0049(19) -0.015(2) 0.0197(18)
O6 0.044(2) 0.056(2) 0.105(4) 0.016(2) -0.022(2) -0.0004(19)
O7 0.083(3) 0.117(4) 0.129(5) 0.057(4) 0.057(3) 0.019(3)
O8 0.163(5) 0.073(3) 0.072(3) -0.040(3) -0.043(3) 0.045(3)
O9 0.120(4) 0.090(4) 0.075(3) 0.014(3) 0.044(3) -0.024(3)
O10 0.062(3) 0.089(3) 0.080(3) -0.003(3) 0.005(2) -0.032(2)
O11 0.108(4) 0.161(6) 0.140(5) -0.065(5) -0.037(4) 0.098(4)
O12 0.102(3) 0.055(3) 0.057(3) -0.018(2) -0.008(2) 0.007(2)
S1 0.0310(5) 0.0306(5) 0.0230(5) -0.0006(4) 0.0067(4) -0.0008(4)
S2 0.0273(5) 0.0311(6) 0.0371(6) 0.0004(5) 0.0122(4) -0.0023(4)
S3 0.0232(5) 0.0363(6) 0.0261(5) 0.0002(4) -0.0041(4) 0.0018(4)
S4 0.0302(5) 0.0320(6) 0.0266(5) -0.0013(4) -0.0079(4) -0.0028(4)
S5 0.0287(5) 0.0227(5) 0.0253(5) 0.0005(4) 0.0011(4) 0.0001(4)
S6 0.0427(6) 0.0222(5) 0.0480(7) 0.0047(5) 0.0068(5) 0.0040(5)
N1 0.0270(17) 0.0226(17) 0.0224(18) -0.0042(13) 0.0013(13) -0.0013(13)
N2 0.0242(16) 0.0266(18) 0.0233(18) 0.0033(14) 0.0025(13) 0.0022(14)
N3 0.0217(16) 0.0229(17) 0.0310(19) -0.0030(14) -0.0012(14) 0.0022(13)
C1 0.034(2) 0.020(2) 0.029(2) 0.0027(16) -0.0030(17) 0.0013(17)
C2 0.024(2) 0.023(2) 0.046(3) 0.0006(19) -0.0031(18) 0.0010(16)
C3 0.028(2) 0.019(2) 0.039(3) 0.0006(17) 0.0086(18) 0.0056(16)
C4 0.031(2) 0.023(2) 0.028(2) -0.0007(17) 0.0065(17) 0.0019(17)
C5 0.026(2) 0.0187(19) 0.033(2) 0.0005(16) -0.0004(17) -0.0049(16)
C6 0.026(2) 0.0151(18) 0.030(2) 0.0005(15) 0.0020(16) -0.0028(15)
C7 0.033(2) 0.025(2) 0.028(2) 0.0015(17) 0.0020(17) -0.0080(17)
C8 0.0230(19) 0.031(2) 0.025(2) -0.0007(17) 0.0015(16) 0.0019(17)
C9 0.029(2) 0.026(2) 0.026(2) 0.0012(16) 0.0051(17) 0.0103(17)
C10 0.0242(19) 0.026(2) 0.026(2) 0.0017(17) 0.0028(16) 0.0003(16)
C11 0.025(2) 0.024(2) 0.038(2) 0.0007(18) 0.0015(17) -0.0005(16)
C12 0.031(2) 0.029(2) 0.054(3) 0.005(2) 0.017(2) 0.0050(18)
C13 0.028(2) 0.029(2) 0.021(2) -0.0019(16) 0.0076(16) -0.0013(17)
C14 0.0240(19) 0.032(2) 0.025(2) 0.0016(17) 0.0069(16) 0.0050(17)
C15 0.0194(18) 0.038(2) 0.026(2) -0.0020(18) 0.0032(16) -0.0010(17)
C16 0.030(2) 0.027(2) 0.026(2) 0.0003(17) 0.0070(17) -0.0043(17)
C17 0.029(2) 0.031(2) 0.022(2) 0.0072(17) 0.0059(16) 0.0002(17)
C18 0.027(2) 0.034(2) 0.0147(19) -0.0008(16) 0.0057(15) 0.0007(17)
C19 0.033(2) 0.039(2) 0.018(2) -0.0003(18) -0.0001(17) -0.0004(19)
C20 0.031(2) 0.032(2) 0.026(2) 0.0009(18) 0.0029(17) 0.0077(18)
C21 0.0233(19) 0.037(2) 0.026(2) -0.0019(18) 0.0048(16) 0.0047(17)
C22 0.028(2) 0.027(2) 0.033(2) -0.0025(18) 0.0007(17) 0.0023(17)
C23 0.028(2) 0.028(2) 0.027(2) 0.0028(17) -0.0043(17) -0.0029(17)
C24 0.024(2) 0.043(3) 0.033(2) -0.001(2) -0.0005(18) -0.0003(19)
C25 0.0209(19) 0.039(2) 0.024(2) -0.0006(18) 0.0021(16) 0.0012(17)
C26 0.0198(19) 0.041(2) 0.026(2) 0.0009(18) 0.0019(16) 0.0094(17)
C27 0.029(2) 0.037(2) 0.023(2) 0.0066(18) -0.0044(17) 0.0055(18)
C28 0.030(2) 0.040(2) 0.017(2) 0.0014(17) 0.0025(16) -0.0015(19)
C29 0.0211(19) 0.038(2) 0.021(2) -0.0047(17) 0.0003(15) 0.0008(17)
C30 0.0235(19) 0.030(2) 0.0171(19) -0.0018(16) -0.0046(15) -0.0019(16)
C31 0.030(2) 0.032(2) 0.027(2) -0.0065(18) -0.0032(17) -0.0033(18)
C32 0.027(2) 0.022(2) 0.029(2) -0.0026(16) -0.0042(17) 0.0026(16)
C33 0.031(2) 0.025(2) 0.023(2) -0.0014(16) 0.0033(17) 0.0002(17)
C34 0.034(2) 0.028(2) 0.034(2) -0.0098(18) 0.0035(19) -0.0036(18)
C35 0.035(2) 0.023(2) 0.038(3) -0.0056(18) 0.0070(19) 0.0063(18)
C36 0.043(3) 0.040(3) 0.037(3) 0.012(2) -0.003(2) 0.008(2)

loop_
_atom_type_symbol
_atom_type_description
_atom_type_scat_dispersion_real
_atom_type_scat_dispersion_imag
_atom_type_scat_source
C C 0.0033 0.0016 'International Tables Vol C Tables 4.2.6.8 and 6.1.1.4'
H H 0.0000 0.0000 'International Tables Vol C Tables 4.2.6.8 and 6.1.1.4'
N N 0.0061 0.0033 'International Tables Vol C Tables 4.2.6.8 and 6.1.1.4'
O O 0.0106 0.0060 'International Tables Vol C Tables 4.2.6.8 and 6.1.1.4'
Cl Cl 0.1484 0.1585 'International Tables Vol C Tables 4.2.6.8 and 6.1.1.4'
Ag Ag -0.8971 1.1015 'International Tables Vol C Tables 4.2.6.8 and 6.1.1.4'
S S 0.1246 0.1234 'International Tables Vol C Tables 4.2.6.8 and 6.1.1.4'

loop_
_geom_angle_atom_site_label_1
_geom_angle_atom_site_label_2
_geom_angle_atom_site_label_3
_geom_angle
_geom_angle_site_symmetry_1
_geom_angle_site_symmetry_3
N1 Ag1 S4 155.25(9) . .
N1 Ag1 S1 83.84(9) . .
S4 Ag1 S1 120.90(4) . .
N2 Ag2 S5 133.09(8) . .
N2 Ag2 S3 83.81(8) . .
S5 Ag2 S3 141.53(4) . .
N3 Ag3 S2 125.46(9) . 2_445
N3 Ag3 S6 82.77(8) . .
S2 Ag3 S6 149.69(4) 2_445 .
O1 Cl1 O2 111.4(4) . .
O1 Cl1 O3 112.9(3) . .
O2 Cl1 O3 110.3(2) . .
O1 Cl1 O4 108.5(4) . .
O2 Cl1 O4 107.5(3) . .
O3 Cl1 O4 105.9(3) . .
O8 Cl2 O7 109.6(4) . .
O8 Cl2 O6 108.2(3) . .
O7 Cl2 O6 107.4(3) . .
O8 Cl2 O5 110.7(3) . .
O7 Cl2 O5 110.8(3) . .
O6 Cl2 O5 110.0(2) . .
O11 Cl3 O10 108.7(4) . .
O11 Cl3 O12 110.7(3) . .
O10 Cl3 O12 109.0(3) . .
O11 Cl3 O9 112.5(4) . .
O10 Cl3 O9 105.7(3) . .
O12 Cl3 O9 110.1(3) . .
C8 S1 C7 101.98(19) . .
C8 S1 Ag1 91.50(13) . .
C7 S1 Ag1 104.82(14) . .
C11 S2 C12 102.2(2) . .
C11 S2 Ag3 111.29(14) . 2_455
C12 S2 Ag3 111.94(14) . 2_455
C20 S3 C19 102.1(2) . .
C20 S3 Ag2 94.18(14) . .
C19 S3 Ag2 105.71(14) . .
C23 S4 C24 104.4(2) . .
C23 S4 Ag1 112.16(14) . .
C24 S4 Ag1 100.14(14) . .
C32 S5 C31 104.40(19) . .
C32 S5 Ag2 104.51(13) . .
C31 S5 Ag2 105.68(14) . .
C35 S6 C36 101.6(2) . .
C35 S6 Ag3 94.97(14) . .
C36 S6 Ag3 103.50(16) . .
C10 N1 C9 111.2(3) . .
C10 N1 Ag1 117.3(2) . .
C9 N1 Ag1 106.5(2) . .
C22 N2 C21 111.3(3) . .
C22 N2 Ag2 117.4(2) . .
C21 N2 Ag2 106.4(2) . .
C33 N3 C34 112.6(3) . .
C33 N3 Ag3 117.3(2) . .
C34 N3 Ag3 107.0(2) . .
C2 C1 C6 119.6(4) . .
C3 C2 C1 121.2(4) . .
C2 C3 C4 118.4(4) . .
C2 C3 C12 120.9(4) . .
C4 C3 C12 120.3(4) . .
C5 C4 C3 120.6(4) . .
C4 C5 C6 120.7(4) . .
C5 C6 C1 118.5(4) . .
C5 C6 C7 121.4(4) . .
C1 C6 C7 119.6(4) . .
C6 C7 S1 110.3(3) . .
C9 C8 S1 112.0(3) . .
N1 C9 C8 113.2(3) . .
N1 C10 C11 112.3(3) . .
C10 C11 S2 109.4(3) . .
C3 C12 S2 109.2(3) . .
C14 C13 C18 120.8(4) . .
C13 C14 C15 120.0(4) . .
C14 C15 C16 119.6(4) . .
C14 C15 C24 119.6(4) . .
C16 C15 C24 120.6(4) . .
C17 C16 C15 119.9(4) . .
C16 C17 C18 120.5(4) . .
C13 C18 C17 118.5(4) . .
C13 C18 C19 120.2(4) . .
C17 C18 C19 120.9(4) . .
C18 C19 S3 110.2(3) . .
C21 C20 S3 111.8(3) . .
N2 C21 C20 114.0(3) . .
N2 C22 C23 113.0(3) . .
C22 C23 S4 109.5(3) . .
C15 C24 S4 110.9(3) . .
C26 C25 C30 120.7(4) . .
C25 C26 C27 120.7(4) . .
C26 C27 C28 118.0(4) . .
C26 C27 C36 122.1(4) . .
C28 C27 C36 119.8(4) . .
C29 C28 C27 120.3(4) . .
C28 C29 C30 120.8(4) . .
C25 C30 C29 118.4(4) . .
C25 C30 C31 121.5(4) . .
C29 C30 C31 119.8(4) . .
C30 C31 S5 111.4(3) . .
C33 C32 S5 111.3(3) . .
N3 C33 C32 111.1(3) . .
N3 C34 C35 112.9(3) . .
C34 C35 S6 112.8(3) . .
C27 C36 S6 110.5(3) . .

loop_
_geom_bond_atom_site_label_1
_geom_bond_atom_site_label_2
_geom_bond_distance
_geom_bond_site_symmetry_2
Ag1 N1 2.245(3) .
Ag1 S4 2.4144(11) .
Ag1 S1 2.6651(11) .
Ag2 N2 2.300(3) .
Ag2 S5 2.4358(11) .
Ag2 S3 2.5907(11) .
Ag3 N3 2.321(3) .
Ag3 S2 2.4298(11) 2_445
Ag3 S6 2.5806(12) .
Cl1 O1 1.374(5) .
Cl1 O2 1.419(4) .
Cl1 O3 1.423(3) .
Cl1 O4 1.464(5) .
Cl2 O8 1.393(4) .
Cl2 O7 1.408(5) .
Cl2 O6 1.413(4) .
Cl2 O5 1.423(4) .
Cl3 O11 1.390(5) .
Cl3 O10 1.401(4) .
Cl3 O12 1.425(4) .
Cl3 O9 1.427(5) .
S1 C8 1.824(4) .
S1 C7 1.839(4) .
S2 C11 1.829(4) .
S2 C12 1.835(5) .
S2 Ag3 2.4298(11) 2_455
S3 C20 1.839(4) .
S3 C19 1.842(4) .
S4 C23 1.823(4) .
S4 C24 1.845(5) .
S5 C32 1.818(4) .
S5 C31 1.844(4) .
S6 C35 1.825(5) .
S6 C36 1.848(5) .
N1 C10 1.486(5) .
N1 C9 1.490(5) .
N2 C22 1.480(5) .
N2 C21 1.485(5) .
N3 C33 1.474(5) .
N3 C34 1.483(5) .
C1 C2 1.393(6) .
C1 C6 1.394(6) .
C2 C3 1.384(6) .
C3 C4 1.389(6) .
C3 C12 1.505(6) .
C4 C5 1.381(6) .
C5 C6 1.393(6) .
C6 C7 1.505(5) .
C8 C9 1.525(6) .
C10 C11 1.528(5) .
C13 C14 1.383(6) .
C13 C18 1.385(6) .
C14 C15 1.385(6) .
C15 C16 1.389(6) .
C15 C24 1.504(6) .
C16 C17 1.383(6) .
C17 C18 1.396(6) .
C18 C19 1.497(6) .
C20 C21 1.529(6) .
C22 C23 1.514(6) .
C25 C26 1.386(6) .
C25 C30 1.388(6) .
C26 C27 1.395(6) .
C27 C28 1.403(6) .
C27 C36 1.488(6) .
C28 C29 1.388(6) .
C29 C30 1.392(6) .
C30 C31 1.497(6) .
C32 C33 1.518(5) .
C34 C35 1.518(6) .
